data_7231713
loop_
_publ_author_name
'Yin, Ying-Xue'
'Chen, Wei-Chao'
'Yao, Wei'
'Qin, Chao'
'Su, Zhong-Min'

_publ_section_title
;
 Steam-assisted assemblies of {Ni6PW9}-based inorganic--organic hybrid
 chains: synthesis, crystal structures and properties
;
_journal_issue 46
_journal_name_full CrystEngComm
_journal_page_first 7507
_journal_paper_doi 10.1039/C8CE01669K
_journal_volume 20
_journal_year 2018
_chemical_formula_sum 'C12 H49 N6 Ni6 O50 P S W9'
_chemical_formula_weight 3147.51
_space_group_crystal_system orthorhombic
_space_group_IT_number 19
_space_group_name_Hall 'P 2ac 2ab'
_space_group_name_H-M_alt 'P 21 21 21'
_symmetry_space_group_name_Hall 'P 2ac 2ab'
_symmetry_space_group_name_H-M 'P 21 21 21'
_atom_sites_solution_hydrogens mixed
_audit_creation_method SHELXL-2016/6
_audit_update_record
;
2018-07-14 deposited with the CCDC.
2018-10-29 downloaded from the CCDC.
;
_cell_angle_alpha 90
_cell_angle_beta 90
_cell_angle_gamma 90
_cell_formula_units_Z 4
_cell_length_a 13.280(4)
_cell_length_b 19.351(6)
_cell_length_c 23.254(7)
_cell_measurement_reflns_used 6478
_cell_measurement_temperature 296(2)
_cell_measurement_theta_max 24.6762
_cell_measurement_theta_min 2.2800
_cell_volume 5976(3)
_computing_cell_refinement 'Bruker SAINT v8.34a'
_computing_data_collection 'Bruker APEX 2'
_computing_data_reduction 'Bruker SAINT v8.34a'
_computing_structure_refinement 'SHELXL-2016/6 (Sheldrick, 2016)'
_computing_structure_solution 'SHELXT 2014/5 (Sheldrick, 2014)'
_diffrn_ambient_temperature 296(2)
_diffrn_measured_fraction_theta_full 0.995
_diffrn_measured_fraction_theta_max 0.995
_diffrn_measurement_device_type 'CCD area detector'
_diffrn_measurement_method 'phi and omega scans'
_diffrn_radiation_type MoK\a
_diffrn_radiation_wavelength 0.71073
_diffrn_reflns_av_R_equivalents 0.1023
_diffrn_reflns_av_unetI/netI 0.1130
_diffrn_reflns_Laue_measured_fraction_full 0.995
_diffrn_reflns_Laue_measured_fraction_max 0.995
_diffrn_reflns_limit_h_max 15
_diffrn_reflns_limit_h_min -8
_diffrn_reflns_limit_k_max 22
_diffrn_reflns_limit_k_min -21
_diffrn_reflns_limit_l_max 27
_diffrn_reflns_limit_l_min -27
_diffrn_reflns_number 32048
_diffrn_reflns_point_group_measured_fraction_full 0.996
_diffrn_reflns_point_group_measured_fraction_max 0.996
_diffrn_reflns_theta_full 24.788
_diffrn_reflns_theta_max 24.788
_diffrn_reflns_theta_min 1.766
_exptl_absorpt_coefficient_mu 19.255
_exptl_absorpt_correction_T_max 0.171
_exptl_absorpt_correction_T_min 0.143
_exptl_absorpt_correction_type multi-scan
_exptl_absorpt_process_details 'SADABS 2014/4 Bruker AXS Madison WI USA'
_exptl_crystal_colour green
_exptl_crystal_density_diffrn 3.498
_exptl_crystal_density_method 'not measured'
_exptl_crystal_description block
_exptl_crystal_F_000 5712
_exptl_crystal_size_max 0.140
_exptl_crystal_size_mid 0.130
_exptl_crystal_size_min 0.120
_refine_diff_density_max 2.344
_refine_diff_density_min -2.662
_refine_diff_density_rms 0.387
_refine_ls_abs_structure_details
;
 Refined as an inversion twin.
;
_refine_ls_abs_structure_Flack 0.025(16)
_refine_ls_extinction_method none
_refine_ls_goodness_of_fit_ref 1.023
_refine_ls_hydrogen_treatment constr
_refine_ls_matrix_type full
_refine_ls_number_parameters 729
_refine_ls_number_reflns 10227
_refine_ls_number_restraints 1548
_refine_ls_restrained_S_all 0.956
_refine_ls_R_factor_all 0.0680
_refine_ls_R_factor_gt 0.0546
_refine_ls_shift/su_max 0.001
_refine_ls_shift/su_mean 0.000
_refine_ls_structure_factor_coef Fsqd
_refine_ls_weighting_details 'w=1/[\s^2^(Fo^2^)+(0.0636P)^2^] where P=(Fo^2^+2Fc^2^)/3'
_refine_ls_weighting_scheme calc
_refine_ls_wR_factor_gt 0.1364
_refine_ls_wR_factor_ref 0.1442
_reflns_Friedel_coverage 0.812
_reflns_Friedel_fraction_full 0.997
_reflns_Friedel_fraction_max 0.997
_reflns_number_gt 8554
_reflns_number_total 10227
_reflns_threshold_expression 'I > 2\s(I)'
_cod_data_source_file c8ce01669k2.cif
_cod_data_source_block 1_CCDC2
_cod_depositor_comments
;
The following automatic conversions were performed:

'_exptl_absorpt_correction_type' value 'Multi-scan' changed to
'multi-scan' according to
/home/data/users/saulius/crontab/automatic-downloads/rss-feeds/RSC/lib/dictionaries/cif_core.dic
dictionary named 'cif_core.dic' version 2.4.2 from 2011-04-26.

Automatic conversion script
Id: cif_fix_values 4973 2017-02-22 13:04:09Z antanas 

 Adding full bibliography for 7231711--7231713.cif.
;
_cod_database_code 7231713
_shelx_shelxl_version_number 2016/6
_shelx_space_group_comment
;
The symmetry employed for this shelxl refinement is uniquely defined
by the following loop, which should always be used as a source of
symmetry information in preference to the above space-group names.
They are only intended as comments.
;
_shelx_estimated_absorpt_t_min 0.143
_shelx_estimated_absorpt_t_max 0.171

loop_
_space_group_symop_operation_xyz
'x, y, z'
'-x+1/2, -y, z+1/2'
'-x, y+1/2, -z+1/2'
'x+1/2, -y+1/2, -z'

loop_
_atom_site_label
_atom_site_type_symbol
_atom_site_fract_x
_atom_site_fract_y
_atom_site_fract_z
_atom_site_U_iso_or_equiv
_atom_site_adp_type
_atom_site_occupancy
_atom_site_site_symmetry_order
_atom_site_calc_flag
_atom_site_refinement_flags_posn
_atom_site_refinement_flags_adp
W1 W 0.17983(7) 0.85660(4) 0.61425(4) 0.0211(2) Uani 1 1 d . .
W2 W -0.03829(7) 0.86094(4) 0.71248(4) 0.0215(2) Uani 1 1 d . .
W3 W 0.42978(7) 0.72577(5) 0.80824(5) 0.0233(2) Uani 1 1 d . .
W4 W 0.40371(7) 0.79152(4) 0.65998(4) 0.0229(2) Uani 1 1 d . .
W5 W 0.23081(7) 0.73285(5) 0.90078(4) 0.0248(2) Uani 1 1 d . .
W6 W 0.32165(7) 0.94913(5) 0.71145(5) 0.0239(2) Uani 1 1 d . .
W7 W 0.10311(7) 0.95227(4) 0.81139(5) 0.0245(2) Uani 1 1 d . .
W8 W -0.01502(7) 0.79956(4) 0.85125(4) 0.0232(2) Uani 1 1 d . .
W9 W 0.35037(7) 0.88343(5) 0.86108(5) 0.0260(2) Uani 1 1 d . .
Ni1 Ni 0.0090(2) 0.68181(14) 0.73634(12) 0.0191(7) Uani 1 1 d . .
Ni2 Ni 0.1941(2) 0.67736(14) 0.65101(13) 0.0195(7) Uani 1 1 d . .
Ni3 Ni -0.0043(2) 0.72506(14) 0.60627(13) 0.0215(7) Uani 1 1 d . .
Ni4 Ni 0.3952(2) 0.60897(14) 0.69203(13) 0.0232(7) Uani 1 1 d . .
Ni5 Ni 0.2148(2) 0.62185(14) 0.77681(13) 0.0214(7) Uani 1 1 d . .
Ni6 Ni 0.0441(2) 0.61407(14) 0.85914(14) 0.0256(8) Uani 1 1 d . .
P1 P 0.1972(4) 0.7910(3) 0.7574(3) 0.0143(12) Uani 1 1 d . .
O1 O 0.1634(11) 0.7191(8) 0.7375(7) 0.0257(16) Uani 1 1 d . U
O2 O 0.2149(12) 0.9254(7) 0.8568(7) 0.0273(17) Uani 1 1 d . U
O3 O 0.0671(12) 0.5961(7) 0.7749(7) 0.0269(18) Uani 1 1 d . U
O4 O 0.0449(12) 0.6508(7) 0.6594(7) 0.0265(18) Uani 1 1 d . U
O5 O 0.1061(12) 0.7819(7) 0.8968(7) 0.0280(16) Uani 1 1 d . U
O6 O 0.1050(12) 0.8334(7) 0.7768(7) 0.0255(16) Uani 1 1 d . U
O7 O 0.2066(12) 0.6352(8) 0.5711(7) 0.0304(18) Uani 1 1 d . U
O8 O 0.2446(12) 0.5951(7) 0.6936(7) 0.0270(19) Uani 1 1 d . U
O9 O 0.4181(12) 0.8905(7) 0.6811(7) 0.027(2) Uani 1 1 d . U
O10 O 0.0501(12) 0.6690(8) 0.5381(7) 0.0313(17) Uani 1 1 d . U
O11 O 0.0035(12) 0.9461(7) 0.7578(7) 0.0270(19) Uani 1 1 d . U
O12 O 0.5137(12) 0.7771(7) 0.6237(8) 0.033(4) Uani 1 1 d . U
O13 O 0.2940(12) 0.8243(8) 0.9146(7) 0.0291(19) Uani 1 1 d . U
O14 O 0.3153(12) 0.8259(7) 0.6042(7) 0.0253(19) Uani 1 1 d . U
O15 O 0.0627(12) 0.8850(7) 0.6597(7) 0.0248(17) Uani 1 1 d . U
O16 O 0.3628(12) 0.6572(7) 0.7716(7) 0.0265(17) Uani 1 1 d . U
O17 O 0.2709(11) 0.7845(7) 0.8061(7) 0.0248(16) Uani 1 1 d . U
O18 O 0.3434(12) 0.7072(8) 0.6573(7) 0.0279(16) Uani 1 1 d . U
O19 O 0.1819(12) 0.6671(8) 0.8552(7) 0.0276(16) Uani 1 1 d . U
O20 O 0.3670(12) 0.7060(7) 0.8820(7) 0.028(2) Uani 1 1 d . U
O21 O 0.4537(12) 0.8196(8) 0.8465(7) 0.028(2) Uani 1 1 d . U
O22 O -0.1067(11) 0.7921(7) 0.9038(7) 0.0256(18) Uani 1 1 d . U
O23 O 0.4120(12) 0.9406(8) 0.9030(7) 0.0309(18) Uani 1 1 d . U
O24 O -0.0094(12) 0.7151(8) 0.8212(7) 0.0290(17) Uani 1 1 d . U
O25 O 0.0210(12) 0.8997(8) 0.8589(7) 0.0297(19) Uani 1 1 d . U
O26 O 0.1324(13) 0.5305(8) 0.8855(8) 0.0332(18) Uani 1 1 d . U
O27 O -0.0317(12) 0.7709(8) 0.6928(7) 0.0275(17) Uani 1 1 d . U
O28 O 0.2514(11) 0.8296(7) 0.7098(7) 0.0247(16) Uani 1 1 d . U
O29 O 0.4144(13) 0.5126(8) 0.7307(9) 0.042(4) Uani 1 1 d . U
O30 O 0.1974(12) 0.9661(8) 0.7574(7) 0.0268(18) Uani 1 1 d . U
O31 O 0.1410(12) 0.7675(8) 0.6167(7) 0.0272(16) Uani 1 1 d . U
O32 O -0.0922(12) 0.8348(8) 0.7901(7) 0.0288(19) Uani 1 1 d . U
O33 O 0.3711(12) 0.9223(7) 0.7881(7) 0.0272(18) Uani 1 1 d . U
O34 O 0.5495(12) 0.6919(8) 0.8166(7) 0.030(4) Uani 1 1 d . U
O35 O 0.2185(12) 0.7002(9) 0.9697(7) 0.036(4) Uani 1 1 d . U
O36 O 0.2576(12) 0.5356(8) 0.8171(7) 0.030(2) Uani 1 1 d . U
O37 O 0.1476(12) 0.8820(9) 0.5452(7) 0.035(4) Uani 1 1 d . U
O38 O 0.0871(12) 1.0336(8) 0.8381(8) 0.035(4) Uani 1 1 d . U
O39 O -0.1422(13) 0.8866(8) 0.6799(8) 0.0335(18) Uani 1 1 d . U
O40 O 0.2468(11) 0.9415(7) 0.6437(7) 0.0263(19) Uani 1 1 d . U
O41 O -0.1406(12) 0.6480(8) 0.7321(7) 0.029(4) Uani 1 1 d . U
H41A H -0.179673 0.645431 0.768727 0.044 Uiso 1 1 d R U
H41B H -0.151217 0.599292 0.720426 0.044 Uiso 1 1 d R U
O42 O 0.4485(12) 0.7733(8) 0.7378(7) 0.0281(17) Uani 1 1 d . U
O43 O 0.3754(11) 1.0291(7) 0.7059(7) 0.026(4) Uani 1 1 d . U
N1 N -0.1481(15) 0.6832(10) 0.5942(9) 0.031(2) Uani 1 1 d . U
N2 N -0.0539(15) 0.8033(10) 0.5519(9) 0.030(2) Uani 1 1 d . U
N3 N -0.0903(16) 0.5601(10) 0.8611(9) 0.033(2) Uani 1 1 d . U
N4 N 0.5455(15) 0.6314(10) 0.6945(9) 0.033(2) Uani 1 1 d . U
N5 N 0.4225(16) 0.5752(10) 0.6082(10) 0.034(2) Uani 1 1 d . U
N6 N 0.0162(16) 0.6353(10) 0.9455(9) 0.033(2) Uani 1 1 d . U
C1 C 0.1341(19) 0.6384(12) 0.5325(11) 0.031(2) Uani 1 1 d . U
C2 C 0.079(2) 0.5866(12) 0.4412(11) 0.032(2) Uani 1 1 d . U
H2 H 0.013192 0.602109 0.443175 0.039 Uiso 1 1 calc R U
C3 C 0.2195(19) 0.5172(12) 0.8643(11) 0.029(2) Uani 1 1 d . U
C4 C 0.5885(19) 0.5992(12) 0.6385(11) 0.034(3) Uani 1 1 d . U
H4A H 0.650881 0.622319 0.628382 0.041 Uiso 1 1 calc R U
H4B H 0.603359 0.550752 0.644960 0.041 Uiso 1 1 calc R U
C5 C 0.5154(19) 0.6059(13) 0.5902(11) 0.035(3) Uani 1 1 d . U
H5A H 0.505132 0.654286 0.580917 0.042 Uiso 1 1 calc R U
H5B H 0.540923 0.582600 0.556321 0.042 Uiso 1 1 calc R U
C6 C -0.130(2) 0.7670(13) 0.5161(11) 0.035(3) Uani 1 1 d . U
H6A H -0.169006 0.801018 0.494927 0.042 Uiso 1 1 calc R U
H6B H -0.095721 0.738057 0.488286 0.042 Uiso 1 1 calc R U
C7 C -0.1979(19) 0.7248(13) 0.5492(11) 0.035(3) Uani 1 1 d . U
H7A H -0.233382 0.693937 0.523344 0.042 Uiso 1 1 calc R U
H7B H -0.247577 0.754500 0.567261 0.042 Uiso 1 1 calc R U
C8 C -0.085(2) 0.6159(12) 0.9592(12) 0.035(3) Uani 1 1 d . U
H8A H -0.089650 0.603378 0.999459 0.043 Uiso 1 1 calc R U
H8B H -0.130029 0.654438 0.952151 0.043 Uiso 1 1 calc R U
C9 C -0.113(2) 0.5588(13) 0.9242(11) 0.037(3) Uani 1 1 d . U
H9A H -0.184721 0.552221 0.928487 0.044 Uiso 1 1 calc R U
H9B H -0.080353 0.518092 0.940065 0.044 Uiso 1 1 calc R U
C10 C 0.1498(19) 0.5973(12) 0.4807(11) 0.030(2) Uani 1 1 d . U
C11 C 0.1228(19) 0.5468(12) 0.3945(12) 0.034(3) Uani 1 1 d . U
H11 H 0.091508 0.537318 0.359587 0.041 Uiso 1 1 calc R U
C12 C 0.282(2) 0.4748(13) 0.9101(11) 0.034(3) Uani 1 1 d . U
S00H S 0.2624(5) 0.5574(4) 0.4674(3) 0.0374(18) Uani 1 1 d . .
O44 O -0.3164(15) 0.8335(10) 0.7922(9) 0.051(4) Uani 1 1 d G U
H44A H -0.271242 0.824245 0.767416 0.076 Uiso 1 1 d G U
H44B H -0.350424 0.868143 0.780952 0.076 Uiso 1 1 d G U
O45 O 0.1198(14) 0.9097(9) 0.9743(8) 0.041(3) Uani 1 1 d G U
H45A H 0.171655 0.889085 0.987110 0.062 Uiso 1 1 d G U
H45B H 0.129878 0.952069 0.982219 0.062 Uiso 1 1 d G U

loop_
_atom_site_aniso_label
_atom_site_aniso_U_11
_atom_site_aniso_U_22
_atom_site_aniso_U_33
_atom_site_aniso_U_23
_atom_site_aniso_U_13
_atom_site_aniso_U_12
W1 0.0226(4) 0.0186(4) 0.0222(5) 0.0030(4) -0.0025(4) -0.0027(4)
W2 0.0189(4) 0.0178(4) 0.0277(5) 0.0008(4) -0.0026(4) 0.0025(4)
W3 0.0183(4) 0.0230(4) 0.0287(5) 0.0021(4) -0.0055(4) 0.0012(4)
W4 0.0181(4) 0.0216(4) 0.0289(5) 0.0031(4) 0.0018(4) -0.0012(4)
W5 0.0302(5) 0.0235(4) 0.0205(5) 0.0013(4) -0.0034(5) -0.0006(4)
W6 0.0230(4) 0.0195(4) 0.0292(5) 0.0023(4) -0.0036(5) -0.0047(4)
W7 0.0285(4) 0.0153(4) 0.0296(5) -0.0018(4) -0.0010(5) 0.0022(4)
W8 0.0255(4) 0.0201(4) 0.0238(5) -0.0007(4) 0.0043(4) 0.0020(4)
W9 0.0301(5) 0.0220(4) 0.0259(5) -0.0012(4) -0.0066(5) -0.0020(4)
Ni1 0.0193(13) 0.0206(13) 0.0173(15) 0.0015(12) 0.0010(13) -0.0008(11)
Ni2 0.0203(13) 0.0204(13) 0.0177(15) 0.0041(12) -0.0014(13) -0.0005(11)
Ni3 0.0222(13) 0.0192(13) 0.0229(16) -0.0017(12) -0.0036(13) 0.0015(11)
Ni4 0.0185(13) 0.0260(14) 0.0253(17) -0.0004(13) 0.0027(14) 0.0005(12)
Ni5 0.0204(13) 0.0210(13) 0.0228(16) 0.0051(12) -0.0018(13) -0.0002(11)
Ni6 0.0297(15) 0.0229(14) 0.0241(17) 0.0045(13) 0.0013(15) -0.0008(12)
P1 0.015(2) 0.006(2) 0.022(3) 0.002(2) -0.003(2) 0.0035(19)
O1 0.030(3) 0.027(3) 0.020(3) 0.002(3) -0.004(3) -0.001(3)
O2 0.036(3) 0.024(3) 0.023(3) 0.000(3) -0.003(3) -0.002(3)
O3 0.034(3) 0.025(3) 0.022(3) 0.002(3) -0.002(3) -0.002(3)
O4 0.032(3) 0.023(3) 0.024(3) 0.001(3) -0.006(3) -0.002(3)
O5 0.035(3) 0.028(3) 0.021(3) -0.001(3) -0.002(3) -0.004(3)
O6 0.029(3) 0.026(3) 0.021(3) -0.002(3) 0.000(3) -0.002(3)
O7 0.034(3) 0.029(3) 0.027(3) 0.000(3) -0.005(3) 0.000(3)
O8 0.032(3) 0.026(3) 0.023(3) 0.002(3) -0.002(3) -0.003(3)
O9 0.029(3) 0.024(3) 0.027(4) 0.001(3) -0.004(3) -0.002(3)
O10 0.035(3) 0.031(3) 0.028(3) -0.002(3) -0.008(3) 0.001(3)
O11 0.033(3) 0.026(3) 0.021(4) -0.002(3) -0.001(3) -0.002(3)
O12 0.026(6) 0.019(6) 0.053(8) -0.007(6) 0.006(7) 0.000(6)
O13 0.036(3) 0.028(3) 0.024(3) -0.001(3) -0.005(3) -0.002(3)
O14 0.029(3) 0.024(3) 0.023(4) 0.002(3) -0.004(3) 0.001(3)
O15 0.030(3) 0.026(3) 0.019(3) 0.002(3) -0.009(3) -0.002(3)
O16 0.031(3) 0.025(3) 0.023(3) 0.000(3) -0.007(3) 0.000(3)
O17 0.029(3) 0.024(3) 0.021(3) 0.003(3) -0.006(3) -0.001(3)
O18 0.031(3) 0.026(3) 0.026(3) 0.001(3) -0.003(3) -0.001(3)
O19 0.033(3) 0.027(3) 0.023(3) 0.003(3) -0.005(3) -0.001(3)
O20 0.032(3) 0.025(3) 0.026(4) -0.001(3) -0.005(3) -0.001(3)
O21 0.031(3) 0.027(3) 0.026(4) -0.002(3) -0.007(3) 0.001(3)
O22 0.026(2) 0.026(2) 0.024(2) 0.0010(19) 0.0006(19) -0.0005(19)
O23 0.032(3) 0.031(3) 0.030(3) 0.001(2) -0.001(2) -0.0003(19)
O24 0.032(3) 0.028(3) 0.027(3) 0.000(3) -0.001(3) -0.001(3)
O25 0.036(3) 0.030(3) 0.023(3) -0.001(3) 0.000(3) -0.001(3)
O26 0.041(3) 0.031(3) 0.027(3) 0.002(3) -0.001(3) -0.003(3)
O27 0.030(3) 0.028(3) 0.024(3) 0.001(3) -0.006(3) -0.002(3)
O28 0.028(3) 0.025(3) 0.021(3) 0.002(3) -0.005(3) -0.001(3)
O29 0.038(8) 0.033(7) 0.056(9) 0.019(7) 0.001(8) -0.003(7)
O30 0.031(3) 0.029(3) 0.021(3) 0.000(3) -0.004(3) -0.001(3)
O31 0.031(3) 0.027(3) 0.024(3) 0.002(3) -0.007(3) 0.001(3)
O32 0.030(3) 0.029(3) 0.027(3) -0.001(3) -0.001(3) -0.003(3)
O33 0.031(3) 0.024(3) 0.027(3) 0.004(3) -0.005(3) -0.003(3)
O34 0.034(7) 0.037(7) 0.019(7) -0.005(7) -0.002(7) -0.002(7)
O35 0.034(7) 0.045(8) 0.029(8) 0.018(7) -0.001(7) -0.013(7)
O36 0.037(4) 0.029(4) 0.024(4) 0.003(3) -0.002(4) -0.002(3)
O37 0.033(7) 0.049(8) 0.025(8) 0.004(7) -0.011(7) 0.008(7)
O38 0.033(8) 0.033(8) 0.038(9) -0.011(7) -0.003(8) 0.008(7)
O39 0.034(3) 0.033(2) 0.034(3) 0.0013(19) -0.001(2) 0.0013(19)
O40 0.029(3) 0.024(3) 0.026(4) 0.004(3) -0.008(3) 0.002(3)
O41 0.034(7) 0.036(7) 0.017(7) 0.007(6) 0.000(7) -0.008(6)
O42 0.030(3) 0.026(3) 0.029(3) 0.002(3) -0.005(3) 0.002(3)
O43 0.025(7) 0.026(7) 0.027(8) 0.002(6) -0.010(7) -0.006(6)
N1 0.034(4) 0.032(4) 0.027(4) 0.000(4) -0.009(4) 0.001(4)
N2 0.034(4) 0.031(4) 0.025(4) 0.000(4) -0.010(4) 0.001(4)
N3 0.041(4) 0.033(4) 0.026(4) -0.003(4) 0.002(4) -0.007(4)
N4 0.036(4) 0.032(4) 0.031(4) 0.001(4) 0.000(4) 0.003(4)
N5 0.037(4) 0.032(4) 0.033(4) 0.000(4) 0.000(4) 0.002(4)
N6 0.040(4) 0.031(4) 0.028(4) -0.003(4) 0.000(4) -0.004(4)
C1 0.035(4) 0.031(4) 0.028(4) -0.001(4) -0.006(4) 0.000(4)
C2 0.036(4) 0.029(4) 0.031(4) -0.001(4) -0.006(4) 0.001(4)
C3 0.037(4) 0.026(4) 0.026(4) 0.001(4) -0.004(4) -0.002(4)
C4 0.036(5) 0.032(5) 0.034(5) -0.006(5) 0.004(5) 0.005(5)
C5 0.037(5) 0.034(5) 0.033(5) -0.004(5) 0.004(5) 0.003(5)
C6 0.041(5) 0.035(5) 0.028(5) -0.001(5) -0.010(5) 0.002(5)
C7 0.037(5) 0.038(5) 0.031(5) -0.003(5) -0.012(5) 0.001(5)
C8 0.044(5) 0.035(5) 0.028(5) -0.001(5) 0.000(5) -0.006(5)
C9 0.045(5) 0.036(5) 0.030(5) -0.002(5) 0.002(5) -0.009(5)
C10 0.035(4) 0.028(4) 0.027(4) -0.001(4) -0.007(4) 0.003(4)
C11 0.039(6) 0.032(5) 0.031(6) -0.002(5) -0.009(5) 0.003(5)
C12 0.042(6) 0.031(5) 0.029(6) -0.001(5) -0.002(5) 0.002(5)
S00H 0.031(3) 0.046(4) 0.036(4) -0.011(3) -0.002(3) 0.008(3)
O44 0.050(7) 0.055(7) 0.046(8) 0.002(7) -0.005(7) -0.007(7)
O45 0.049(5) 0.043(5) 0.033(5) 0.001(4) -0.004(5) -0.002(4)

loop_
_atom_type_symbol
_atom_type_description
_atom_type_scat_dispersion_real
_atom_type_scat_dispersion_imag
_atom_type_scat_source
C C 0.0033 0.0016 'International Tables Vol C Tables 4.2.6.8 and 6.1.1.4'
H H 0.0000 0.0000 'International Tables Vol C Tables 4.2.6.8 and 6.1.1.4'
N N 0.0061 0.0033 'International Tables Vol C Tables 4.2.6.8 and 6.1.1.4'
Ni Ni 0.3393 1.1124 'International Tables Vol C Tables 4.2.6.8 and 6.1.1.4'
O O 0.0106 0.0060 'International Tables Vol C Tables 4.2.6.8 and 6.1.1.4'
P P 0.1023 0.0942 'International Tables Vol C Tables 4.2.6.8 and 6.1.1.4'
S S 0.1246 0.1234 'International Tables Vol C Tables 4.2.6.8 and 6.1.1.4'
W W -0.8490 6.8722 'International Tables Vol C Tables 4.2.6.8 and 6.1.1.4'

loop_
_geom_angle_atom_site_label_1
_geom_angle_atom_site_label_2
_geom_angle_atom_site_label_3
_geom_angle
_geom_angle_site_symmetry_1
_geom_angle_site_symmetry_3
O37 W1 O31 103.3(8) . .
O37 W1 O14 102.0(7) . .
O31 W1 O14 88.6(7) . .
O37 W1 O15 102.9(7) . .
O31 W1 O15 91.4(7) . .
O14 W1 O15 154.4(7) . .
O37 W1 O40 101.3(7) . .
O31 W1 O40 155.2(7) . .
O14 W1 O40 83.0(6) . .
O15 W1 O40 86.4(6) . .
O37 W1 O28 170.9(7) . .
O31 W1 O28 83.1(6) . .
O14 W1 O28 71.5(6) . .
O15 W1 O28 83.1(6) . .
O40 W1 O28 72.1(6) . .
O39 W2 O27 102.4(7) . .
O39 W2 O15 102.8(8) . .
O27 W2 O15 92.2(7) . .
O39 W2 O32 101.0(8) . .
O27 W2 O32 90.2(7) . .
O15 W2 O32 154.9(7) . .
O39 W2 O11 102.8(7) . .
O27 W2 O11 154.3(7) . .
O15 W2 O11 86.7(6) . .
O32 W2 O11 80.5(6) . .
O39 W2 O6 169.6(7) . .
O27 W2 O6 84.7(6) . .
O15 W2 O6 84.2(6) . .
O32 W2 O6 71.1(6) . .
O11 W2 O6 69.6(6) . .
O34 W3 O16 103.1(7) . .
O34 W3 O42 99.2(7) . .
O16 W3 O42 90.8(7) . .
O34 W3 O20 102.7(7) . .
O16 W3 O20 93.5(7) . .
O42 W3 O20 156.1(6) . .
O34 W3 O21 98.3(7) . .
O16 W3 O21 158.6(7) . .
O42 W3 O21 85.7(7) . .
O20 W3 O21 81.8(6) . .
O34 W3 O17 172.1(6) . .
O16 W3 O17 84.6(6) . .
O42 W3 O17 82.4(6) . .
O20 W3 O17 74.6(6) . .
O21 W3 O17 74.0(6) . .
O12 W4 O18 102.3(7) . .
O12 W4 O14 104.6(8) . .
O18 W4 O14 91.1(7) . .
O12 W4 O42 99.7(8) . .
O18 W4 O42 90.2(7) . .
O14 W4 O42 154.8(7) . .
O12 W4 O9 101.4(7) . .
O18 W4 O9 156.3(7) . .
O14 W4 O9 83.6(6) . .
O42 W4 O9 85.2(6) . .
O12 W4 O28 171.9(6) . .
O18 W4 O28 85.5(6) . .
O14 W4 O28 72.7(6) . .
O42 W4 O28 82.3(6) . .
O9 W4 O28 70.9(6) . .
O35 W5 O19 104.9(8) . .
O35 W5 O5 98.3(7) . .
O19 W5 O5 90.6(7) . .
O35 W5 O20 101.6(7) . .
O19 W5 O20 90.9(7) . .
O5 W5 O20 159.1(7) . .
O35 W5 O13 102.4(7) . .
O19 W5 O13 152.7(7) . .
O5 W5 O13 86.1(6) . .
O20 W5 O13 83.1(6) . .
O35 W5 O17 172.4(7) . .
O19 W5 O17 80.6(6) . .
O5 W5 O17 86.7(6) . .
O20 W5 O17 72.9(6) . .
O13 W5 O17 72.1(6) . .
O43 W6 O9 103.7(7) . .
O43 W6 O40 103.3(7) . .
O9 W6 O40 89.9(7) . .
O43 W6 O33 99.7(7) . .
O9 W6 O33 87.3(7) . .
O40 W6 O33 156.9(6) . .
O43 W6 O30 103.7(7) . .
O9 W6 O30 151.5(6) . .
O40 W6 O30 91.4(7) . .
O33 W6 O30 80.5(7) . .
O43 W6 O28 174.1(7) . .
O9 W6 O28 71.6(6) . .
O40 W6 O28 73.4(6) . .
O33 W6 O28 83.9(6) . .
O30 W6 O28 81.5(6) . .
O38 W7 O30 101.8(8) . .
O38 W7 O11 102.7(7) . .
O30 W7 O11 92.1(7) . .
O38 W7 O25 102.4(8) . .
O30 W7 O25 155.3(7) . .
O11 W7 O25 86.9(7) . .
O38 W7 O2 98.5(7) . .
O30 W7 O2 83.4(7) . .
O11 W7 O2 158.8(6) . .
O25 W7 O2 88.7(7) . .
O38 W7 O6 173.0(7) . .
O30 W7 O6 84.4(6) . .
O11 W7 O6 73.8(6) . .
O25 W7 O6 71.6(6) . .
O2 W7 O6 85.2(6) . .
O22 W8 O24 103.3(7) . .
O22 W8 O32 100.4(7) . .
O24 W8 O32 93.4(7) . .
O22 W8 O5 100.4(7) . .
O24 W8 O5 91.0(7) . .
O32 W8 O5 157.0(7) . .
O22 W8 O25 100.7(7) . .
O24 W8 O25 156.0(7) . .
O32 W8 O25 81.2(7) . .
O5 W8 O25 85.7(6) . .
O22 W8 O6 169.0(6) . .
O24 W8 O6 86.6(6) . .
O32 W8 O6 73.9(6) . .
O5 W8 O6 83.9(6) . .
O25 W8 O6 69.4(6) . .
O23 W9 O13 102.3(7) . .
O23 W9 O33 100.9(7) . .
O13 W9 O33 156.4(7) . .
O23 W9 O21 100.4(7) . .
O13 W9 O21 90.6(7) . .
O33 W9 O21 89.6(7) . .
O23 W9 O2 101.6(7) . .
O13 W9 O2 85.4(7) . .
O33 W9 O2 85.6(7) . .
O21 W9 O2 157.9(7) . .
O4 Ni1 O3 93.5(6) . .
O4 Ni1 O27 82.6(6) . .
O3 Ni1 O27 172.6(6) . .
O4 Ni1 O24 172.5(7) . .
O3 Ni1 O24 83.1(6) . .
O27 Ni1 O24 100.1(6) . .
O4 Ni1 O41 95.3(7) . .
O3 Ni1 O41 97.2(6) . .
O27 Ni1 O41 89.4(6) . .
O24 Ni1 O41 91.7(6) . .
O4 Ni1 O1 83.3(6) . .
O3 Ni1 O1 84.7(6) . .
O27 Ni1 O1 88.6(6) . .
O24 Ni1 O1 89.8(6) . .
O41 Ni1 O1 177.7(6) . .
O8 Ni2 O7 96.1(6) . .
O8 Ni2 O31 173.1(7) . .
O7 Ni2 O31 90.8(6) . .
O8 Ni2 O4 94.4(6) . .
O7 Ni2 O4 93.7(6) . .
O31 Ni2 O4 85.3(6) . .
O8 Ni2 O18 82.3(6) . .
O7 Ni2 O18 95.6(7) . .
O31 Ni2 O18 96.9(6) . .
O4 Ni2 O18 170.4(6) . .
O8 Ni2 O1 84.3(6) . .
O7 Ni2 O1 173.8(6) . .
O31 Ni2 O1 88.9(6) . .
O4 Ni2 O1 80.1(6) . .
O18 Ni2 O1 90.6(6) . .
O8 Ni2 Ni3 136.0(5) . .
O7 Ni2 Ni3 83.0(5) . .
O31 Ni2 Ni3 45.1(4) . .
O4 Ni2 Ni3 42.1(4) . .
O18 Ni2 Ni3 141.7(4) . .
O1 Ni2 Ni3 92.4(4) . .
O4 Ni3 O10 88.9(6) . .
O4 Ni3 N2 179.1(7) . .
O10 Ni3 N2 91.6(7) . .
O4 Ni3 N1 95.9(7) . .
O10 Ni3 N1 90.7(7) . .
N2 Ni3 N1 84.9(8) . .
O4 Ni3 O31 84.8(6) . .
O10 Ni3 O31 88.4(6) . .
N2 Ni3 O31 94.4(7) . .
N1 Ni3 O31 178.9(8) . .
O4 Ni3 O27 77.4(6) . .
O10 Ni3 O27 164.8(6) . .
N2 Ni3 O27 102.0(7) . .
N1 Ni3 O27 97.2(7) . .
O31 Ni3 O27 83.7(6) . .
O4 Ni3 Ni2 43.5(5) . .
O10 Ni3 Ni2 78.2(5) . .
N2 Ni3 Ni2 135.9(6) . .
N1 Ni3 Ni2 137.2(5) . .
O31 Ni3 Ni2 43.3(4) . .
O27 Ni3 Ni2 87.3(4) . .
O8 Ni4 N4 174.7(7) . .
O8 Ni4 O29 89.7(7) . .
N4 Ni4 O29 93.3(7) . .
O8 Ni4 N5 98.5(8) . .
N4 Ni4 N5 85.6(8) . .
O29 Ni4 N5 95.8(8) . .
O8 Ni4 O16 80.9(6) . .
N4 Ni4 O16 94.6(7) . .
O29 Ni4 O16 92.4(7) . .
N5 Ni4 O16 171.7(7) . .
O8 Ni4 O18 79.1(6) . .
N4 Ni4 O18 97.7(7) . .
O29 Ni4 O18 168.3(7) . .
N5 Ni4 O18 89.0(7) . .
O16 Ni4 O18 82.8(6) . .
O36 Ni5 O3 94.6(6) . .
O36 Ni5 O8 100.2(6) . .
O3 Ni5 O8 96.0(6) . .
O36 Ni5 O19 90.1(6) . .
O3 Ni5 O19 85.3(6) . .
O8 Ni5 O19 169.5(6) . .
O36 Ni5 O16 91.9(6) . .
O3 Ni5 O16 173.3(6) . .
O8 Ni5 O16 81.1(6) . .
O19 Ni5 O16 96.4(6) . .
O36 Ni5 O1 176.4(6) . .
O3 Ni5 O1 84.3(6) . .
O8 Ni5 O1 83.4(6) . .
O19 Ni5 O1 86.4(6) . .
O16 Ni5 O1 89.3(6) . .
O36 Ni5 Ni6 82.7(5) . .
O3 Ni5 Ni6 42.5(5) . .
O8 Ni5 Ni6 138.2(5) . .
O19 Ni5 Ni6 45.0(4) . .
O16 Ni5 Ni6 140.7(5) . .
O1 Ni5 Ni6 94.2(4) . .
O3 Ni6 N3 93.7(7) . .
O3 Ni6 N6 177.9(7) . .
N3 Ni6 N6 85.7(8) . .
O3 Ni6 O26 93.8(7) . .
N3 Ni6 O26 95.0(7) . .
N6 Ni6 O26 88.3(8) . .
O3 Ni6 O19 84.8(6) . .
N3 Ni6 O19 178.3(7) . .
N6 Ni6 O19 95.8(7) . .
O26 Ni6 O19 84.4(6) . .
O3 Ni6 O24 79.5(6) . .
N3 Ni6 O24 100.0(7) . .
N6 Ni6 O24 98.6(7) . .
O26 Ni6 O24 163.9(6) . .
O19 Ni6 O24 80.4(6) . .
O3 Ni6 Ni5 42.8(5) . .
N3 Ni6 Ni5 134.3(6) . .
N6 Ni6 Ni5 138.3(6) . .
O26 Ni6 Ni5 78.4(5) . .
O19 Ni6 Ni5 44.1(4) . .
O24 Ni6 Ni5 86.8(4) . .
O17 P1 O28 106.4(9) . .
O17 P1 O1 110.0(8) . .
O28 P1 O1 111.5(9) . .
O17 P1 O6 109.9(9) . .
O28 P1 O6 109.2(9) . .
O1 P1 O6 109.8(9) . .
P1 O1 Ni1 125.5(9) . .
P1 O1 Ni5 124.1(9) . .
Ni1 O1 Ni5 90.8(6) . .
P1 O1 Ni2 123.5(9) . .
Ni1 O1 Ni2 92.4(6) . .
Ni5 O1 Ni2 90.5(6) . .
W7 O2 W9 148.6(9) . .
Ni6 O3 Ni5 94.8(7) . .
Ni6 O3 Ni1 103.3(7) . .
Ni5 O3 Ni1 100.1(7) . .
Ni1 O4 Ni3 105.4(7) . .
Ni1 O4 Ni2 104.2(7) . .
Ni3 O4 Ni2 94.4(6) . .
W5 O5 W8 145.7(9) . .
P1 O6 W7 127.4(8) . .
P1 O6 W8 125.7(8) . .
W7 O6 W8 90.7(5) . .
P1 O6 W2 123.2(9) . .
W7 O6 W2 89.3(5) . .
W8 O6 W2 89.1(5) . .
C1 O7 Ni2 122.9(15) . .
Ni2 O8 Ni4 102.6(7) . .
Ni2 O8 Ni5 101.7(7) . .
Ni4 O8 Ni5 100.1(7) . .
W6 O9 W4 128.2(8) . .
C1 O10 Ni3 129.4(16) . .
W7 O11 W2 127.3(8) . .
W9 O13 W5 127.9(9) . .
W4 O14 W1 128.1(9) . .
W2 O15 W1 148.2(8) . .
W3 O16 Ni5 132.6(9) . .
W3 O16 Ni4 129.4(9) . .
Ni5 O16 Ni4 95.6(6) . .
P1 O17 W3 128.9(9) . .
P1 O17 W5 124.3(8) . .
W3 O17 W5 88.8(5) . .
W4 O18 Ni2 132.4(8) . .
W4 O18 Ni4 129.2(8) . .
Ni2 O18 Ni4 94.9(6) . .
W5 O19 Ni5 138.6(9) . .
W5 O19 Ni6 129.9(9) . .
Ni5 O19 Ni6 90.9(6) . .
W5 O20 W3 123.2(8) . .
W9 O21 W3 123.3(8) . .
W8 O24 Ni1 131.2(9) . .
W8 O24 Ni6 130.9(9) . .
Ni1 O24 Ni6 93.7(6) . .
W7 O25 W8 128.1(8) . .
C3 O26 Ni6 123.3(15) . .
W2 O27 Ni1 133.8(9) . .
W2 O27 Ni3 128.4(8) . .
Ni1 O27 Ni3 93.9(6) . .
P1 O28 W4 126.2(8) . .
P1 O28 W1 125.3(9) . .
W4 O28 W1 87.5(5) . .
P1 O28 W6 128.5(9) . .
W4 O28 W6 88.7(5) . .
W1 O28 W6 87.8(5) . .
W7 O30 W6 158.2(9) . .
W1 O31 Ni2 136.9(9) . .
W1 O31 Ni3 129.1(8) . .
Ni2 O31 Ni3 91.7(6) . .
W8 O32 W2 125.3(8) . .
W9 O33 W6 151.1(9) . .
C3 O36 Ni5 122.0(15) . .
W6 O40 W1 126.4(8) . .
W3 O42 W4 148.8(9) . .
C7 N1 Ni3 107.1(15) . .
C6 N2 Ni3 102.2(14) . .
C9 N3 Ni6 101.6(15) . .
C4 N4 Ni4 104.6(14) . .
C5 N5 Ni4 106.9(16) . .
C8 N6 Ni6 109.3(16) . .
O10 C1 O7 126(2) . .
O10 C1 C10 118(2) . .
O7 C1 C10 116(2) . .
C10 C2 C11 109(2) . .
O36 C3 O26 130(2) . .
O36 C3 C12 121(2) . .
O26 C3 C12 109(2) . .
C5 C4 N4 111(2) . .
N5 C5 C4 108(2) . .
C7 C6 N2 113(2) . .
C6 C7 N1 114(2) . .
C9 C8 N6 109(2) . .
C8 C9 N3 120(2) . .
C2 C10 C1 124(2) . .
C2 C10 S00H 115(2) . .
C1 C10 S00H 121.3(19) . .
C12 C11 C2 109(2) 2_564 .
C11 C12 C3 117(2) 2_565 .
C11 C12 S00H 116(2) 2_565 2_565
C3 C12 S00H 124.9(19) . 2_565
C12 S00H C10 90.1(13) 2_564 .

loop_
_geom_bond_atom_site_label_1
_geom_bond_atom_site_label_2
_geom_bond_distance
_geom_bond_site_symmetry_2
W1 O37 1.734(17) .
W1 O31 1.802(15) .
W1 O14 1.909(16) .
W1 O15 1.959(16) .
W1 O40 1.990(15) .
W1 O28 2.472(16) .
W2 O39 1.650(17) .
W2 O27 1.805(15) .
W2 O15 1.877(16) .
W2 O32 2.006(17) .
W2 O11 2.034(15) .
W2 O6 2.479(16) .
W3 O34 1.731(16) .
W3 O16 1.811(15) .
W3 O42 1.895(16) .
W3 O20 1.944(16) .
W3 O21 2.047(15) .
W3 O17 2.397(15) .
W4 O12 1.710(16) .
W4 O18 1.819(15) .
W4 O14 1.872(15) .
W4 O42 1.937(16) .
W4 O9 1.987(15) .
W4 O28 2.444(16) .
W5 O35 1.730(17) .
W5 O19 1.780(16) .
W5 O5 1.911(16) .
W5 O20 1.932(16) .
W5 O13 1.984(16) .
W5 O17 2.475(15) .
W6 O43 1.709(14) .
W6 O9 1.850(15) .
W6 O40 1.868(16) .
W6 O33 1.970(16) .
W6 O30 1.993(16) .
W6 O28 2.495(15) .
W7 O38 1.705(16) .
W7 O30 1.794(16) .
W7 O11 1.821(16) .
W7 O25 1.856(16) .
W7 O2 1.895(16) .
W7 O6 2.437(15) .
W8 O22 1.731(16) .
W8 O24 1.778(15) .
W8 O32 1.881(16) .
W8 O5 1.956(16) .
W8 O25 2.004(15) .
W8 O6 2.443(16) .
W9 O23 1.686(16) .
W9 O13 1.850(16) .
W9 O33 1.876(16) .
W9 O21 1.878(15) .
W9 O2 1.976(16) .
Ni1 O4 1.948(16) .
Ni1 O3 2.037(15) .
Ni1 O27 2.071(15) .
Ni1 O24 2.091(17) .
Ni1 O41 2.095(16) .
Ni1 O1 2.173(15) .
Ni2 O8 1.992(15) .
Ni2 O7 2.035(17) .
Ni2 O31 2.043(15) .
Ni2 O4 2.056(16) .
Ni2 O18 2.070(16) .
Ni2 O1 2.206(16) .
Ni2 Ni3 2.979(4) .
Ni3 O4 2.005(15) .
Ni3 O10 2.052(17) .
Ni3 N2 2.08(2) .
Ni3 N1 2.09(2) .
Ni3 O31 2.110(16) .
Ni3 O27 2.228(16) .
Ni4 O8 2.018(16) .
Ni4 N4 2.04(2) .
Ni4 O29 2.085(17) .
Ni4 N5 2.09(2) .
Ni4 O16 2.116(16) .
Ni4 O18 2.177(15) .
Ni5 O36 1.996(16) .
Ni5 O3 2.025(16) .
Ni5 O8 2.042(16) .
Ni5 O19 2.068(16) .
Ni5 O16 2.085(16) .
Ni5 O1 2.200(15) .
Ni5 Ni6 2.971(4) .
Ni6 O3 2.013(16) .
Ni6 N3 2.07(2) .
Ni6 N6 2.08(2) .
Ni6 O26 2.090(16) .
Ni6 O19 2.100(16) .
Ni6 O24 2.260(15) .
P1 O17 1.503(16) .
P1 O28 1.517(16) .
P1 O1 1.533(16) .
P1 O6 1.541(16) .
O7 C1 1.32(3) .
O10 C1 1.27(3) .
O26 C3 1.28(3) .
O36 C3 1.26(3) .
N1 C7 1.48(3) .
N2 C6 1.49(3) .
N3 C9 1.50(3) .
N4 C4 1.55(3) .
N5 C5 1.43(3) .
N6 C8 1.43(3) .
C1 C10 1.46(4) .
C2 C10 1.33(3) .
C2 C11 1.45(4) .
C3 C12 1.58(3) .
C4 C5 1.49(4) .
C6 C7 1.44(4) .
C8 C9 1.42(3) .
C10 S00H 1.71(3) .
C11 C12 1.38(4) 2_564
C12 S00H 1.58(3) 2_565
